data_1560002
loop_
_publ_author_name
'Normand, Adrien T.'
'Sosa Carrizo, E. Daiann'
'Magnoux, Corentin'
'Lobato, Esteban'
'Cattey, H\'el\`ene'
'Richard, Philippe'
'Brand\`es, St\'ephane'
'Devillers, Charles H.'
'Romieu, Anthony'
'Le Gendre, Pierre'
'Fleurat-Lessard, Paul'

_publ_section_title
;
 Reappraising Schmidpeter's bis(iminophosphoranyl)phosphides: coordination
 to transition metals and bonding analysis.
;
_journal_issue 1
_journal_name_full 'Chemical science'
_journal_page_first 253
_journal_page_last 269
_journal_paper_doi 10.1039/d0sc04736h
_journal_volume 12
_journal_year 2020
_chemical_formula_moiety 'C40 H38 Cl2 N2 O P3 Ti'
_chemical_formula_sum 'C40 H38 Cl2 N2 O P3 Ti'
_chemical_formula_weight 774.43
_space_group_crystal_system monoclinic
_space_group_IT_number 14
_space_group_name_Hall '-P 2yn'
_space_group_name_H-M_alt 'P 1 21/n 1'
_atom_sites_solution_hydrogens geom
_atom_sites_solution_primary dual
_audit_creation_date 2020-01-23
_audit_creation_method
;
Olex2 1.2
(compiled 2018.05.29 svn.r3508 for OlexSys, GUI svn.r5506)
;
_audit_update_record
;
2020-02-19 deposited with the CCDC.	2020-10-26 downloaded from the CCDC.
;
_cell_angle_alpha 90
_cell_angle_beta 99.270(3)
_cell_angle_gamma 90
_cell_formula_units_Z 4
_cell_length_a 10.1219(16)
_cell_length_b 16.662(3)
_cell_length_c 22.432(4)
_cell_measurement_reflns_used 9923
_cell_measurement_temperature 115
_cell_measurement_theta_max 27.47
_cell_measurement_theta_min 2.43
_cell_volume 3733.8(11)
_computing_cell_refinement 'SAINT v8.34A (Bruker, 2013)'
_computing_data_reduction 'SAINT v8.34A (Bruker, 2013)'
_computing_molecular_graphics 'Olex2 (Dolomanov et al., 2009)'
_computing_publication_material 'Olex2 (Dolomanov et al., 2009)'
_computing_structure_refinement 'XL (Sheldrick, 2008)'
_computing_structure_solution 'ShelXT (Sheldrick, 2015)'
_diffrn_ambient_temperature 115
_diffrn_detector 'CCD Plate'
_diffrn_detector_area_resol_mean '512 x 512'
_diffrn_detector_type APEX2
_diffrn_measured_fraction_theta_full 0.998
_diffrn_measured_fraction_theta_max 0.995
_diffrn_measurement_device '\k-geometry diffractometer'
_diffrn_measurement_device_type 'Bruker APEX-II CCD'
_diffrn_measurement_method '\f and \w scans'
_diffrn_orient_matrix_type 'Nonius Collect from scalepack cell'
_diffrn_radiation_collimation '0.6 mm'
_diffrn_radiation_monochromator graphite
_diffrn_radiation_probe x-ray
_diffrn_radiation_type MoK\a
_diffrn_radiation_wavelength 0.71073
_diffrn_reflns_av_R_equivalents 0.0354
_diffrn_reflns_av_unetI/netI 0.0247
_diffrn_reflns_Laue_measured_fraction_full 0.998
_diffrn_reflns_Laue_measured_fraction_max 0.995
_diffrn_reflns_limit_h_max 12
_diffrn_reflns_limit_h_min -13
_diffrn_reflns_limit_k_max 21
_diffrn_reflns_limit_k_min -21
_diffrn_reflns_limit_l_max 28
_diffrn_reflns_limit_l_min -29
_diffrn_reflns_number 47407
_diffrn_reflns_point_group_measured_fraction_full 0.998
_diffrn_reflns_point_group_measured_fraction_max 0.995
_diffrn_reflns_theta_full 25.242
_diffrn_reflns_theta_max 27.494
_diffrn_reflns_theta_min 2.377
_diffrn_source 'X-ray tube'
_diffrn_source_target Mo
_diffrn_source_type 'Siemens KFF Mo 2K-180'
_diffrn_standards_number 0
_exptl_absorpt_coefficient_mu 0.536
_exptl_absorpt_correction_T_max 0.8014
_exptl_absorpt_correction_T_min 0.7409
_exptl_absorpt_correction_type multi-scan
_exptl_absorpt_process_details
'SADABS-2014/5 (Bruker,2014/5) was used for absorption correction. wR2(int) was 0.0459 before and 0.0427 after correction. The Ratio of minimum to maximum transmission is 0.9245. The \l/2 correction factor is 0.00150.'
_exptl_crystal_colour green
_exptl_crystal_colour_primary green
_exptl_crystal_density_diffrn 1.378
_exptl_crystal_description prism
_exptl_crystal_F_000 1604
_exptl_crystal_size_max 0.3
_exptl_crystal_size_mid 0.25
_exptl_crystal_size_min 0.22
_refine_diff_density_max 0.729
_refine_diff_density_min -0.543
_refine_diff_density_rms 0.059
_refine_ls_extinction_method none
_refine_ls_goodness_of_fit_ref 1.036
_refine_ls_hydrogen_treatment constr
_refine_ls_matrix_type full
_refine_ls_number_parameters 442
_refine_ls_number_reflns 8521
_refine_ls_number_restraints 0
_refine_ls_restrained_S_all 1.036
_refine_ls_R_factor_all 0.0419
_refine_ls_R_factor_gt 0.0316
_refine_ls_shift/su_max 0.002
_refine_ls_shift/su_mean 0.000
_refine_ls_structure_factor_coef Fsqd
_refine_ls_weighting_details 'w=1/[\s^2^(Fo^2^)+(0.0309P)^2^+3.2769P] where P=(Fo^2^+2Fc^2^)/3'
_refine_ls_weighting_scheme calc
_refine_ls_wR_factor_gt 0.0721
_refine_ls_wR_factor_ref 0.0784
_reflns_Friedel_coverage 0.000
_reflns_number_gt 7229
_reflns_number_total 8521
_reflns_threshold_expression 'I > 2\s(I)'
_cod_data_source_file d0sc04736h2.cif
_cod_data_source_block 3a
_cod_depositor_comments 'Adding full bibliography for 1560000--1560012.cif.'
_cod_original_cell_volume 3733.8(10)
_cod_database_code 1560002
_shelx_shelxl_version_number 2017/1
_shelx_space_group_comment
;
The symmetry employed for this shelxl refinement is uniquely defined
by the following loop, which should always be used as a source of
symmetry information in preference to the above space-group names.
They are only intended as comments.
;
_olex2_refinement_description
;
1. Fixed Uiso
 At 1.2 times of:
  All C(H) groups, All C(H,H) groups
2.a Secondary CH2 refined with riding coordinates:
 C37(H37A,H37B), C38(H38A,H38B), C39(H39A,H39B), C40(H40A,H40B)
2.b Aromatic/amide H refined with riding coordinates:
 C2(H2), C3(H3), C4(H4), C5(H5), C6(H6), C8(H8), C9(H9), C10(H10), C11(H11),
 C12(H12), C14(H14), C15(H15), C16(H16), C17(H17), C18(H18), C20(H20), C21(H21),
  C22(H22), C23(H23), C24(H24), C26(H26), C27(H27), C28(H28), C29(H29),
 C30(H30), C32(H32), C33(H33), C34(H34), C35(H35), C36(H36)
;
_olex2_diffrn_ambient_temperature_device 'Oxford Cryosystems'
_olex2_exptl_crystal_mounting_method 'The crystal was mounted on a mylar loop with oil'
_olex2_submission_special_instructions 'No special instructions were received'

loop_
_space_group_symop_operation_xyz
'x, y, z'
'-x+1/2, y+1/2, -z+1/2'
'-x, -y, -z'
'x-1/2, -y-1/2, z-1/2'

loop_
_atom_site_label
_atom_site_type_symbol
_atom_site_fract_x
_atom_site_fract_y
_atom_site_fract_z
_atom_site_U_iso_or_equiv
_atom_site_adp_type
_atom_site_occupancy
_atom_site_site_symmetry_order
_atom_site_calc_flag
_atom_site_refinement_flags_posn
_atom_site_refinement_flags_adp
_atom_site_refinement_flags_occupancy
_atom_site_disorder_assembly
_atom_site_disorder_group
C1 C 0.08443(17) 0.92792(10) 0.84443(7) 0.0152(3) Uani 1 1 d . . . . .
C2 C 0.20285(17) 0.97195(10) 0.86088(7) 0.0166(3) Uani 1 1 d . . . . .
H2 H 0.277485 0.961443 0.841248 0.020 Uiso 1 1 calc R . . . .
C3 C 0.21288(18) 1.03058(10) 0.90534(8) 0.0186(3) Uani 1 1 d . . . . .
H3 H 0.294363 1.059264 0.916011 0.022 Uiso 1 1 calc R . . . .
C4 C 0.10517(19) 1.04766(11) 0.93430(8) 0.0220(4) Uani 1 1 d . . . . .
H4 H 0.112062 1.087868 0.964673 0.026 Uiso 1 1 calc R . . . .
C5 C -0.01314(19) 1.00495(12) 0.91814(8) 0.0238(4) Uani 1 1 d . . . . .
H5 H -0.087934 1.016665 0.937371 0.029 Uiso 1 1 calc R . . . .
C6 C -0.02365(18) 0.94535(11) 0.87428(8) 0.0207(4) Uani 1 1 d . . . . .
H6 H -0.104841 0.916151 0.864439 0.025 Uiso 1 1 calc R . . . .
C7 C 0.33361(16) 0.80064(10) 0.83533(7) 0.0135(3) Uani 1 1 d . . . . .
C8 C 0.46822(17) 0.81794(11) 0.83605(8) 0.0191(3) Uani 1 1 d . . . . .
H8 H 0.494185 0.852544 0.806325 0.023 Uiso 1 1 calc R . . . .
C9 C 0.56481(18) 0.78471(12) 0.88015(8) 0.0240(4) Uani 1 1 d . . . . .
H9 H 0.656756 0.796582 0.880567 0.029 Uiso 1 1 calc R . . . .
C10 C 0.52712(19) 0.73432(12) 0.92347(8) 0.0241(4) Uani 1 1 d . . . . .
H10 H 0.593373 0.710938 0.953211 0.029 Uiso 1 1 calc R . . . .
C11 C 0.3929(2) 0.71786(11) 0.92358(8) 0.0234(4) Uani 1 1 d . . . . .
H11 H 0.367558 0.683751 0.953735 0.028 Uiso 1 1 calc R . . . .
C12 C 0.29549(17) 0.75088(11) 0.87995(8) 0.0186(3) Uani 1 1 d . . . . .
H12 H 0.203545 0.739843 0.880305 0.022 Uiso 1 1 calc R . . . .
C13 C 0.26672(16) 0.90071(10) 0.72532(7) 0.0136(3) Uani 1 1 d . . . . .
C14 C 0.20069(19) 0.97427(10) 0.71396(8) 0.0193(3) Uani 1 1 d . . . . .
H14 H 0.121518 0.984742 0.730344 0.023 Uiso 1 1 calc R . . . .
C15 C 0.2504(2) 1.03191(11) 0.67889(8) 0.0267(4) Uani 1 1 d . . . . .
H15 H 0.204924 1.081586 0.670939 0.032 Uiso 1 1 calc R . . . .
C16 C 0.3667(2) 1.01697(12) 0.65544(8) 0.0293(5) Uani 1 1 d . . . . .
H16 H 0.402548 1.057247 0.632686 0.035 Uiso 1 1 calc R . . . .
C17 C 0.43064(19) 0.94349(13) 0.66506(8) 0.0263(4) Uani 1 1 d . . . . .
H17 H 0.509108 0.933140 0.648114 0.032 Uiso 1 1 calc R . . . .
C18 C 0.38049(17) 0.88487(11) 0.69942(7) 0.0184(3) Uani 1 1 d . . . . .
H18 H 0.423517 0.834159 0.705257 0.022 Uiso 1 1 calc R . . . .
C19 C -0.17472(16) 0.84938(10) 0.62527(7) 0.0147(3) Uani 1 1 d . . . . .
C20 C -0.18949(18) 0.93253(10) 0.63062(8) 0.0190(3) Uani 1 1 d . . . . .
H20 H -0.142978 0.959731 0.664925 0.023 Uiso 1 1 calc R . . . .
C21 C -0.27137(18) 0.97552(11) 0.58630(9) 0.0231(4) Uani 1 1 d . . . . .
H21 H -0.280523 1.031895 0.590464 0.028 Uiso 1 1 calc R . . . .
C22 C -0.34001(18) 0.93673(12) 0.53592(8) 0.0239(4) Uani 1 1 d . . . . .
H22 H -0.394208 0.966604 0.505174 0.029 Uiso 1 1 calc R . . . .
C23 C -0.32916(17) 0.85405(12) 0.53063(8) 0.0218(4) Uani 1 1 d . . . . .
H23 H -0.377346 0.827150 0.496567 0.026 Uiso 1 1 calc R . . . .
C24 C -0.24753(17) 0.81043(11) 0.57530(8) 0.0176(3) Uani 1 1 d . . . . .
H24 H -0.241390 0.753794 0.571710 0.021 Uiso 1 1 calc R . . . .
C25 C -0.02153(16) 0.65448(10) 0.61763(7) 0.0145(3) Uani 1 1 d . . . . .
C26 C -0.04307(18) 0.58774(10) 0.65235(8) 0.0205(4) Uani 1 1 d . . . . .
H26 H -0.023235 0.590565 0.695156 0.025 Uiso 1 1 calc R . . . .
C27 C -0.0935(2) 0.51699(11) 0.62450(9) 0.0269(4) Uani 1 1 d . . . . .
H27 H -0.108391 0.471746 0.648325 0.032 Uiso 1 1 calc R . . . .
C28 C -0.12207(19) 0.51249(11) 0.56226(9) 0.0265(4) Uani 1 1 d . . . . .
H28 H -0.156766 0.464164 0.543419 0.032 Uiso 1 1 calc R . . . .
C29 C -0.10026(19) 0.57826(11) 0.52713(9) 0.0244(4) Uani 1 1 d . . . . .
H29 H -0.119924 0.574951 0.484336 0.029 Uiso 1 1 calc R . . . .
C30 C -0.04965(17) 0.64891(10) 0.55468(8) 0.0181(3) Uani 1 1 d . . . . .
H30 H -0.034022 0.693744 0.530591 0.022 Uiso 1 1 calc R . . . .
C31 C 0.13370(16) 0.79385(10) 0.60215(7) 0.0140(3) Uani 1 1 d . . . . .
C32 C 0.11064(17) 0.87055(10) 0.57805(7) 0.0160(3) Uani 1 1 d . . . . .
H32 H 0.037691 0.901539 0.587174 0.019 Uiso 1 1 calc R . . . .
C33 C 0.19530(18) 0.90167(11) 0.54038(8) 0.0187(3) Uani 1 1 d . . . . .
H33 H 0.179258 0.953758 0.523552 0.022 Uiso 1 1 calc R . . . .
C34 C 0.30251(18) 0.85700(11) 0.52744(8) 0.0202(4) Uani 1 1 d . . . . .
H34 H 0.359588 0.878451 0.501693 0.024 Uiso 1 1 calc R . . . .
C35 C 0.32677(18) 0.78078(11) 0.55206(8) 0.0215(4) Uani 1 1 d . . . . .
H35 H 0.400626 0.750275 0.543336 0.026 Uiso 1 1 calc R . . . .
C36 C 0.24290(17) 0.74941(10) 0.58937(8) 0.0186(3) Uani 1 1 d . . . . .
H36 H 0.259748 0.697445 0.606335 0.022 Uiso 1 1 calc R . . . .
C37 C -0.34520(18) 0.69544(11) 0.68890(8) 0.0223(4) Uani 1 1 d . . . . .
H37A H -0.333495 0.666417 0.651592 0.027 Uiso 1 1 calc R . . . .
H37B H -0.361933 0.752838 0.679050 0.027 Uiso 1 1 calc R . . . .
C38 C -0.45933(19) 0.65991(12) 0.71618(10) 0.0280(4) Uani 1 1 d . . . . .
H38A H -0.525607 0.633861 0.684860 0.034 Uiso 1 1 calc R . . . .
H38B H -0.504975 0.701627 0.736824 0.034 Uiso 1 1 calc R . . . .
C39 C -0.3904(2) 0.59797(15) 0.76148(12) 0.0421(6) Uani 1 1 d . . . . .
H39A H -0.413501 0.607652 0.802120 0.051 Uiso 1 1 calc R . . . .
H39B H -0.418592 0.542912 0.748582 0.051 Uiso 1 1 calc R . . . .
C40 C -0.2459(2) 0.60826(14) 0.76234(13) 0.0458(7) Uani 1 1 d . . . . .
H40A H -0.197541 0.606752 0.804352 0.055 Uiso 1 1 calc R . . . .
H40B H -0.210900 0.564859 0.739085 0.055 Uiso 1 1 calc R . . . .
Cl1 Cl -0.07353(4) 0.72833(3) 0.86244(2) 0.02464(10) Uani 1 1 d . . . . .
Cl2 Cl -0.26867(4) 0.87548(3) 0.76145(2) 0.01904(9) Uani 1 1 d . . . . .
N1 N 0.07042(13) 0.86633(8) 0.79967(6) 0.0140(3) Uani 1 1 d . . . . .
N2 N -0.08422(13) 0.80789(8) 0.67062(6) 0.0134(3) Uani 1 1 d . . . . .
O O -0.22812(13) 0.68605(8) 0.73493(6) 0.0254(3) Uani 1 1 d . . . . .
P2 P 0.14268(4) 0.71332(2) 0.73862(2) 0.01319(9) Uani 1 1 d . . . . .
P1 P 0.20128(4) 0.83031(2) 0.77458(2) 0.01172(9) Uani 1 1 d . . . . .
P3 P 0.03307(4) 0.74946(2) 0.65357(2) 0.01168(9) Uani 1 1 d . . . . .
Ti Ti -0.08560(3) 0.78735(2) 0.76564(2) 0.01342(7) Uani 1 1 d . . . . .

loop_
_atom_site_aniso_label
_atom_site_aniso_U_11
_atom_site_aniso_U_22
_atom_site_aniso_U_33
_atom_site_aniso_U_23
_atom_site_aniso_U_13
_atom_site_aniso_U_12
C1 0.0154(8) 0.0162(8) 0.0140(7) 0.0013(6) 0.0019(6) 0.0014(6)
C2 0.0148(8) 0.0179(8) 0.0175(8) 0.0020(6) 0.0040(6) 0.0019(6)
C3 0.0201(9) 0.0170(8) 0.0175(8) 0.0010(6) -0.0008(7) -0.0023(7)
C4 0.0279(10) 0.0210(9) 0.0171(8) -0.0038(7) 0.0036(7) 0.0014(7)
C5 0.0235(9) 0.0286(10) 0.0214(9) -0.0039(7) 0.0097(7) 0.0014(8)
C6 0.0170(9) 0.0264(9) 0.0197(8) -0.0027(7) 0.0061(7) -0.0023(7)
C7 0.0129(8) 0.0148(8) 0.0123(7) -0.0012(6) 0.0006(6) 0.0018(6)
C8 0.0140(8) 0.0259(9) 0.0176(8) 0.0014(7) 0.0031(6) -0.0004(7)
C9 0.0126(8) 0.0376(11) 0.0210(9) 0.0001(8) 0.0001(7) 0.0027(7)
C10 0.0215(9) 0.0323(10) 0.0165(8) 0.0020(7) -0.0025(7) 0.0085(8)
C11 0.0276(10) 0.0257(9) 0.0163(8) 0.0038(7) 0.0017(7) -0.0012(8)
C12 0.0153(8) 0.0236(9) 0.0166(8) 0.0010(7) 0.0020(6) -0.0030(7)
C13 0.0128(8) 0.0148(8) 0.0125(7) 0.0007(6) 0.0004(6) -0.0038(6)
C14 0.0237(9) 0.0175(8) 0.0164(8) -0.0011(6) 0.0017(7) 0.0016(7)
C15 0.0438(12) 0.0148(8) 0.0192(9) 0.0015(7) -0.0020(8) -0.0030(8)
C16 0.0389(12) 0.0283(10) 0.0193(9) 0.0057(8) 0.0004(8) -0.0194(9)
C17 0.0187(9) 0.0421(12) 0.0180(8) 0.0042(8) 0.0029(7) -0.0104(8)
C18 0.0132(8) 0.0250(9) 0.0165(8) 0.0024(7) 0.0009(6) -0.0021(7)
C19 0.0101(7) 0.0165(8) 0.0181(8) 0.0055(6) 0.0044(6) 0.0013(6)
C20 0.0179(9) 0.0180(8) 0.0220(8) 0.0035(7) 0.0060(7) 0.0011(7)
C21 0.0209(9) 0.0191(9) 0.0314(10) 0.0115(7) 0.0111(8) 0.0067(7)
C22 0.0154(9) 0.0319(10) 0.0255(9) 0.0160(8) 0.0062(7) 0.0079(7)
C23 0.0130(8) 0.0333(10) 0.0192(8) 0.0051(7) 0.0023(7) 0.0016(7)
C24 0.0136(8) 0.0195(8) 0.0195(8) 0.0025(6) 0.0021(6) 0.0020(6)
C25 0.0104(7) 0.0126(7) 0.0203(8) -0.0008(6) 0.0012(6) 0.0009(6)
C26 0.0209(9) 0.0168(8) 0.0227(9) 0.0013(7) 0.0004(7) -0.0027(7)
C27 0.0265(10) 0.0167(9) 0.0365(11) 0.0012(8) 0.0018(8) -0.0048(7)
C28 0.0213(9) 0.0193(9) 0.0380(11) -0.0097(8) 0.0022(8) -0.0042(7)
C29 0.0215(9) 0.0262(10) 0.0244(9) -0.0081(7) 0.0006(7) -0.0004(7)
C30 0.0159(8) 0.0173(8) 0.0208(8) -0.0004(6) 0.0019(7) 0.0008(6)
C31 0.0133(8) 0.0160(8) 0.0125(7) -0.0002(6) 0.0013(6) -0.0025(6)
C32 0.0143(8) 0.0169(8) 0.0167(8) 0.0009(6) 0.0019(6) -0.0001(6)
C33 0.0187(9) 0.0188(8) 0.0182(8) 0.0040(7) 0.0018(7) -0.0031(7)
C34 0.0157(8) 0.0255(9) 0.0199(8) 0.0022(7) 0.0048(7) -0.0060(7)
C35 0.0154(8) 0.0232(9) 0.0271(9) -0.0004(7) 0.0067(7) 0.0004(7)
C36 0.0169(8) 0.0156(8) 0.0235(9) 0.0019(7) 0.0032(7) -0.0001(6)
C37 0.0208(9) 0.0249(9) 0.0201(9) 0.0012(7) -0.0005(7) -0.0044(7)
C38 0.0184(9) 0.0238(10) 0.0411(11) 0.0057(8) 0.0024(8) -0.0036(7)
C39 0.0272(11) 0.0395(13) 0.0604(15) 0.0222(11) 0.0092(11) -0.0037(9)
C40 0.0308(12) 0.0298(12) 0.0711(17) 0.0268(11) -0.0094(11) -0.0135(9)
Cl1 0.0205(2) 0.0331(2) 0.0215(2) 0.01097(18) 0.00727(17) 0.00178(18)
Cl2 0.01252(19) 0.0232(2) 0.0221(2) 0.00203(16) 0.00494(15) 0.00307(15)
N1 0.0104(6) 0.0175(7) 0.0146(6) -0.0014(5) 0.0031(5) -0.0001(5)
N2 0.0114(6) 0.0131(6) 0.0153(6) 0.0017(5) 0.0013(5) 0.0005(5)
O 0.0160(6) 0.0204(6) 0.0375(8) 0.0104(6) -0.0026(5) -0.0068(5)
P2 0.0121(2) 0.01242(19) 0.01455(19) 0.00255(15) 0.00056(15) 0.00021(15)
P1 0.00863(19) 0.01377(19) 0.01281(19) 0.00107(15) 0.00185(14) -0.00018(15)
P3 0.01076(19) 0.01079(18) 0.01326(19) 0.00157(15) 0.00126(15) -0.00054(15)
Ti 0.00926(14) 0.01608(15) 0.01515(14) 0.00341(11) 0.00264(11) -0.00069(11)

loop_
_atom_type_symbol
_atom_type_description
_atom_type_scat_dispersion_real
_atom_type_scat_dispersion_imag
_atom_type_scat_source
C C 0.0033 0.0016 'International Tables Vol C Tables 4.2.6.8 and 6.1.1.4'
H H 0.0000 0.0000 'International Tables Vol C Tables 4.2.6.8 and 6.1.1.4'
Cl Cl 0.1484 0.1585 'International Tables Vol C Tables 4.2.6.8 and 6.1.1.4'
N N 0.0061 0.0033 'International Tables Vol C Tables 4.2.6.8 and 6.1.1.4'
O O 0.0106 0.0060 'International Tables Vol C Tables 4.2.6.8 and 6.1.1.4'
P P 0.1023 0.0942 'International Tables Vol C Tables 4.2.6.8 and 6.1.1.4'
Ti Ti 0.2776 0.4457 'International Tables Vol C Tables 4.2.6.8 and 6.1.1.4'

loop_
_geom_angle_atom_site_label_1
_geom_angle_atom_site_label_2
_geom_angle_atom_site_label_3
_geom_angle
_geom_angle_site_symmetry_1
_geom_angle_site_symmetry_3
_geom_angle_publ_flag
C2 C1 N1 123.02(15) . . ?
C6 C1 C2 117.73(15) . . ?
C6 C1 N1 119.24(15) . . ?
C1 C2 H2 119.4 . . ?
C3 C2 C1 121.16(16) . . ?
C3 C2 H2 119.4 . . ?
C2 C3 H3 119.7 . . ?
C4 C3 C2 120.63(17) . . ?
C4 C3 H3 119.7 . . ?
C3 C4 H4 120.6 . . ?
C3 C4 C5 118.84(16) . . ?
C5 C4 H4 120.6 . . ?
C4 C5 H5 119.5 . . ?
C6 C5 C4 120.99(17) . . ?
C6 C5 H5 119.5 . . ?
C1 C6 H6 119.7 . . ?
C5 C6 C1 120.63(17) . . ?
C5 C6 H6 119.7 . . ?
C8 C7 C12 119.78(15) . . ?
C8 C7 P1 123.68(13) . . ?
C12 C7 P1 116.22(12) . . ?
C7 C8 H8 119.9 . . ?
C9 C8 C7 120.11(16) . . ?
C9 C8 H8 119.9 . . ?
C8 C9 H9 120.0 . . ?
C10 C9 C8 120.00(17) . . ?
C10 C9 H9 120.0 . . ?
C9 C10 H10 119.9 . . ?
C9 C10 C11 120.17(17) . . ?
C11 C10 H10 119.9 . . ?
C10 C11 H11 119.8 . . ?
C10 C11 C12 120.40(17) . . ?
C12 C11 H11 119.8 . . ?
C7 C12 H12 120.2 . . ?
C11 C12 C7 119.52(16) . . ?
C11 C12 H12 120.2 . . ?
C14 C13 P1 117.90(13) . . ?
C18 C13 C14 119.43(15) . . ?
C18 C13 P1 122.65(13) . . ?
C13 C14 H14 119.9 . . ?
C15 C14 C13 120.23(17) . . ?
C15 C14 H14 119.9 . . ?
C14 C15 H15 120.0 . . ?
C16 C15 C14 119.92(18) . . ?
C16 C15 H15 120.0 . . ?
C15 C16 H16 119.9 . . ?
C17 C16 C15 120.22(17) . . ?
C17 C16 H16 119.9 . . ?
C16 C17 H17 119.9 . . ?
C16 C17 C18 120.27(18) . . ?
C18 C17 H17 119.9 . . ?
C13 C18 H18 120.1 . . ?
C17 C18 C13 119.83(17) . . ?
C17 C18 H18 120.1 . . ?
C20 C19 N2 118.77(15) . . ?
C24 C19 C20 118.55(15) . . ?
C24 C19 N2 122.67(15) . . ?
C19 C20 H20 119.7 . . ?
C21 C20 C19 120.61(17) . . ?
C21 C20 H20 119.7 . . ?
C20 C21 H21 119.8 . . ?
C20 C21 C22 120.43(17) . . ?
C22 C21 H21 119.8 . . ?
C21 C22 H22 120.1 . . ?
C21 C22 C23 119.72(16) . . ?
C23 C22 H22 120.1 . . ?
C22 C23 H23 120.0 . . ?
C22 C23 C24 120.07(17) . . ?
C24 C23 H23 120.0 . . ?
C19 C24 H24 119.7 . . ?
C23 C24 C19 120.57(16) . . ?
C23 C24 H24 119.7 . . ?
C26 C25 C30 119.11(16) . . ?
C26 C25 P3 120.61(13) . . ?
C30 C25 P3 120.18(13) . . ?
C25 C26 H26 119.9 . . ?
C27 C26 C25 120.23(17) . . ?
C27 C26 H26 119.9 . . ?
C26 C27 H27 120.0 . . ?
C28 C27 C26 120.09(18) . . ?
C28 C27 H27 120.0 . . ?
C27 C28 H28 119.9 . . ?
C27 C28 C29 120.30(17) . . ?
C29 C28 H28 119.9 . . ?
C28 C29 H29 120.1 . . ?
C28 C29 C30 119.84(17) . . ?
C30 C29 H29 120.1 . . ?
C25 C30 H30 119.8 . . ?
C29 C30 C25 120.42(17) . . ?
C29 C30 H30 119.8 . . ?
C32 C31 C36 119.67(15) . . ?
C32 C31 P3 123.00(13) . . ?
C36 C31 P3 117.24(12) . . ?
C31 C32 H32 120.2 . . ?
C31 C32 C33 119.66(16) . . ?
C33 C32 H32 120.2 . . ?
C32 C33 H33 119.8 . . ?
C34 C33 C32 120.35(16) . . ?
C34 C33 H33 119.8 . . ?
C33 C34 H34 119.9 . . ?
C33 C34 C35 120.11(16) . . ?
C35 C34 H34 119.9 . . ?
C34 C35 H35 120.1 . . ?
C36 C35 C34 119.85(17) . . ?
C36 C35 H35 120.1 . . ?
C31 C36 H36 119.8 . . ?
C35 C36 C31 120.34(16) . . ?
C35 C36 H36 119.8 . . ?
H37A C37 H37B 108.8 . . ?
C38 C37 H37A 110.7 . . ?
C38 C37 H37B 110.7 . . ?
O C37 H37A 110.7 . . ?
O C37 H37B 110.7 . . ?
O C37 C38 105.05(14) . . ?
C37 C38 H38A 111.0 . . ?
C37 C38 H38B 111.0 . . ?
C37 C38 C39 103.65(16) . . ?
H38A C38 H38B 109.0 . . ?
C39 C38 H38A 111.0 . . ?
C39 C38 H38B 111.0 . . ?
C38 C39 H39A 110.5 . . ?
C38 C39 H39B 110.5 . . ?
H39A C39 H39B 108.7 . . ?
C40 C39 C38 105.98(17) . . ?
C40 C39 H39A 110.5 . . ?
C40 C39 H39B 110.5 . . ?
C39 C40 H40A 110.4 . . ?
C39 C40 H40B 110.4 . . ?
H40A C40 H40B 108.6 . . ?
O C40 C39 106.77(18) . . ?
O C40 H40A 110.4 . . ?
O C40 H40B 110.4 . . ?
C1 N1 P1 120.82(11) . . ?
C1 N1 Ti 133.58(11) . . ?
P1 N1 Ti 104.37(7) . . ?
C19 N2 P3 121.93(11) . . ?
C19 N2 Ti 132.21(11) . . ?
P3 N2 Ti 104.95(7) . . ?
C37 O C40 104.70(14) . . ?
C37 O Ti 123.11(10) . . ?
C40 O Ti 130.77(12) . . ?
P1 P2 Ti 72.816(19) . . ?
P3 P2 P1 98.72(2) . . ?
P3 P2 Ti 74.82(2) . . ?
C7 P1 P2 99.19(6) . . ?
C7 P1 Ti 125.45(6) . . ?
C13 P1 C7 109.63(8) . . ?
C13 P1 P2 117.62(6) . . ?
C13 P1 Ti 124.48(5) . . ?
N1 P1 C7 112.43(7) . . ?
N1 P1 C13 111.66(8) . . ?
N1 P1 P2 105.75(5) . . ?
N1 P1 Ti 43.37(5) . . ?
P2 P1 Ti 63.203(16) . . ?
C25 P3 P2 103.16(6) . . ?
C25 P3 Ti 114.64(6) . . ?
C31 P3 C25 103.54(8) . . ?
C31 P3 P2 114.78(6) . . ?
C31 P3 Ti 141.49(5) . . ?
N2 P3 C25 116.29(7) . . ?
N2 P3 C31 114.26(7) . . ?
N2 P3 P2 104.63(5) . . ?
N2 P3 Ti 43.70(5) . . ?
P2 P3 Ti 62.239(19) . . ?
Cl1 Ti P2 95.395(18) . . ?
Cl1 Ti P1 97.635(17) . . ?
Cl1 Ti P3 134.99(2) . . ?
Cl2 Ti Cl1 102.689(19) . . ?
Cl2 Ti P2 161.358(18) . . ?
Cl2 Ti P1 127.44(2) . . ?
Cl2 Ti P3 120.848(17) . . ?
N1 Ti Cl1 90.13(4) . . ?
N1 Ti Cl2 99.47(4) . . ?
N1 Ti N2 97.77(5) . . ?
N1 Ti O 170.28(5) . . ?
N1 Ti P2 75.76(4) . . ?
N1 Ti P1 32.27(4) . . ?
N1 Ti P3 93.26(4) . . ?
N2 Ti Cl1 164.21(4) . . ?
N2 Ti Cl2 89.54(4) . . ?
N2 Ti O 85.56(5) . . ?
N2 Ti P2 73.53(4) . . ?
N2 Ti P1 82.33(4) . . ?
N2 Ti P3 31.36(4) . . ?
O Ti Cl1 84.57(4) . . ?
O Ti Cl2 89.66(4) . . ?
O Ti P2 96.60(4) . . ?
O Ti P1 140.57(4) . . ?
O Ti P3 84.83(4) . . ?
P2 Ti P1 43.981(15) . . ?
P2 Ti P3 42.939(12) . . ?
P1 Ti P3 65.835(14) . . ?

loop_
_geom_bond_atom_site_label_1
_geom_bond_atom_site_label_2
_geom_bond_distance
_geom_bond_site_symmetry_2
_geom_bond_publ_flag
C1 C2 1.403(2) . ?
C1 C6 1.402(2) . ?
C1 N1 1.427(2) . ?
C2 H2 0.9500 . ?
C2 C3 1.388(2) . ?
C3 H3 0.9500 . ?
C3 C4 1.386(3) . ?
C4 H4 0.9500 . ?
C4 C5 1.390(3) . ?
C5 H5 0.9500 . ?
C5 C6 1.390(3) . ?
C6 H6 0.9500 . ?
C7 C8 1.390(2) . ?
C7 C12 1.401(2) . ?
C7 P1 1.8186(16) . ?
C8 H8 0.9500 . ?
C8 C9 1.389(2) . ?
C9 H9 0.9500 . ?
C9 C10 1.384(3) . ?
C10 H10 0.9500 . ?
C10 C11 1.386(3) . ?
C11 H11 0.9500 . ?
C11 C12 1.386(2) . ?
C12 H12 0.9500 . ?
C13 C14 1.400(2) . ?
C13 C18 1.396(2) . ?
C13 P1 1.8087(16) . ?
C14 H14 0.9500 . ?
C14 C15 1.387(3) . ?
C15 H15 0.9500 . ?
C15 C16 1.386(3) . ?
C16 H16 0.9500 . ?
C16 C17 1.386(3) . ?
C17 H17 0.9500 . ?
C17 C18 1.390(2) . ?
C18 H18 0.9500 . ?
C19 C20 1.401(2) . ?
C19 C24 1.398(2) . ?
C19 N2 1.432(2) . ?
C20 H20 0.9500 . ?
C20 C21 1.387(2) . ?
C21 H21 0.9500 . ?
C21 C22 1.387(3) . ?
C22 H22 0.9500 . ?
C22 C23 1.388(3) . ?
C23 H23 0.9500 . ?
C23 C24 1.396(2) . ?
C24 H24 0.9500 . ?
C25 C26 1.395(2) . ?
C25 C30 1.398(2) . ?
C25 P3 1.8211(17) . ?
C26 H26 0.9500 . ?
C26 C27 1.392(3) . ?
C27 H27 0.9500 . ?
C27 C28 1.381(3) . ?
C28 H28 0.9500 . ?
C28 C29 1.388(3) . ?
C29 H29 0.9500 . ?
C29 C30 1.388(2) . ?
C30 H30 0.9500 . ?
C31 C32 1.393(2) . ?
C31 C36 1.398(2) . ?
C31 P3 1.8148(17) . ?
C32 H32 0.9500 . ?
C32 C33 1.397(2) . ?
C33 H33 0.9500 . ?
C33 C34 1.385(3) . ?
C34 H34 0.9500 . ?
C34 C35 1.391(3) . ?
C35 H35 0.9500 . ?
C35 C36 1.387(2) . ?
C36 H36 0.9500 . ?
C37 H37A 0.9900 . ?
C37 H37B 0.9900 . ?
C37 C38 1.512(3) . ?
C37 O 1.449(2) . ?
C38 H38A 0.9900 . ?
C38 H38B 0.9900 . ?
C38 C39 1.535(3) . ?
C39 H39A 0.9900 . ?
C39 H39B 0.9900 . ?
C39 C40 1.470(3) . ?
C40 H40A 0.9900 . ?
C40 H40B 0.9900 . ?
C40 O 1.458(2) . ?
Cl1 Ti 2.3688(6) . ?
Cl2 Ti 2.3542(6) . ?
N1 P1 1.6345(14) . ?
N1 Ti 2.1024(14) . ?
N2 P3 1.6278(14) . ?
N2 Ti 2.1611(14) . ?
O Ti 2.2548(13) . ?
P2 P1 2.1558(7) . ?
P2 P3 2.1333(6) . ?
P2 Ti 2.7712(6) . ?
P1 Ti 2.9660(7) . ?
P3 Ti 3.0224(6) . ?

loop_
_geom_torsion_atom_site_label_1
_geom_torsion_atom_site_label_2
_geom_torsion_atom_site_label_3
_geom_torsion_atom_site_label_4
_geom_torsion
_geom_torsion_site_symmetry_1
_geom_torsion_site_symmetry_2
_geom_torsion_site_symmetry_3
_geom_torsion_site_symmetry_4
_geom_torsion_publ_flag
C1 C2 C3 C4 -0.6(3) . . . . ?
C1 N1 P1 C7 50.49(15) . . . . ?
C1 N1 P1 C13 -73.22(14) . . . . ?
C1 N1 P1 P2 157.71(11) . . . . ?
C1 N1 P1 Ti 168.96(16) . . . . ?
C2 C1 C6 C5 0.7(3) . . . . ?
C2 C1 N1 P1 12.8(2) . . . . ?
C2 C1 N1 Ti 178.00(12) . . . . ?
C2 C3 C4 C5 0.1(3) . . . . ?
C3 C4 C5 C6 0.8(3) . . . . ?
C4 C5 C6 C1 -1.2(3) . . . . ?
C6 C1 C2 C3 0.2(2) . . . . ?
C6 C1 N1 P1 -166.37(13) . . . . ?
C6 C1 N1 Ti -1.2(2) . . . . ?
C7 C8 C9 C10 0.0(3) . . . . ?
C8 C7 C12 C11 -1.5(3) . . . . ?
C8 C7 P1 C13 -11.38(17) . . . . ?
C8 C7 P1 N1 -136.21(14) . . . . ?
C8 C7 P1 P2 112.42(14) . . . . ?
C8 C7 P1 Ti 175.97(12) . . . . ?
C8 C9 C10 C11 -1.0(3) . . . . ?
C9 C10 C11 C12 0.8(3) . . . . ?
C10 C11 C12 C7 0.5(3) . . . . ?
C12 C7 C8 C9 1.3(3) . . . . ?
C12 C7 P1 C13 175.19(13) . . . . ?
C12 C7 P1 N1 50.35(15) . . . . ?
C12 C7 P1 P2 -61.02(13) . . . . ?
C12 C7 P1 Ti 2.53(16) . . . . ?
C13 C14 C15 C16 -0.6(3) . . . . ?
C14 C13 C18 C17 3.0(2) . . . . ?
C14 C13 P1 C7 -126.03(13) . . . . ?
C14 C13 P1 N1 -0.75(15) . . . . ?
C14 C13 P1 P2 121.76(12) . . . . ?
C14 C13 P1 Ti 46.71(15) . . . . ?
C14 C15 C16 C17 2.4(3) . . . . ?
C15 C16 C17 C18 -1.4(3) . . . . ?
C16 C17 C18 C13 -1.3(3) . . . . ?
C18 C13 C14 C15 -2.1(3) . . . . ?
C18 C13 P1 C7 52.92(16) . . . . ?
C18 C13 P1 N1 178.20(13) . . . . ?
C18 C13 P1 P2 -59.29(15) . . . . ?
C18 C13 P1 Ti -134.34(12) . . . . ?
C19 C20 C21 C22 0.0(3) . . . . ?
C19 N2 P3 C25 -71.36(14) . . . . ?
C19 N2 P3 C31 49.24(15) . . . . ?
C19 N2 P3 P2 175.59(11) . . . . ?
C19 N2 P3 Ti -170.34(16) . . . . ?
C20 C19 C24 C23 2.4(2) . . . . ?
C20 C19 N2 P3 -127.13(15) . . . . ?
C20 C19 N2 Ti 65.5(2) . . . . ?
C20 C21 C22 C23 1.6(3) . . . . ?
C21 C22 C23 C24 -1.2(3) . . . . ?
C22 C23 C24 C19 -0.8(3) . . . . ?
C24 C19 C20 C21 -2.0(3) . . . . ?
C24 C19 N2 P3 51.9(2) . . . . ?
C24 C19 N2 Ti -115.50(16) . . . . ?
C25 C26 C27 C28 0.2(3) . . . . ?
C26 C25 C30 C29 1.0(3) . . . . ?
C26 C25 P3 C31 148.69(14) . . . . ?
C26 C25 P3 N2 -85.13(15) . . . . ?
C26 C25 P3 P2 28.75(15) . . . . ?
C26 C25 P3 Ti -36.48(15) . . . . ?
C26 C27 C28 C29 0.2(3) . . . . ?
C27 C28 C29 C30 0.0(3) . . . . ?
C28 C29 C30 C25 -0.5(3) . . . . ?
C30 C25 C26 C27 -0.8(3) . . . . ?
C30 C25 P3 C31 -34.94(15) . . . . ?
C30 C25 P3 N2 91.25(15) . . . . ?
C30 C25 P3 P2 -154.87(13) . . . . ?
C30 C25 P3 Ti 139.90(12) . . . . ?
C31 C32 C33 C34 -0.6(3) . . . . ?
C32 C31 C36 C35 -1.1(3) . . . . ?
C32 C31 P3 C25 125.90(14) . . . . ?
C32 C31 P3 N2 -1.57(17) . . . . ?
C32 C31 P3 P2 -122.44(13) . . . . ?
C32 C31 P3 Ti -46.55(18) . . . . ?
C32 C33 C34 C35 -0.2(3) . . . . ?
C33 C34 C35 C36 0.3(3) . . . . ?
C34 C35 C36 C31 0.3(3) . . . . ?
C36 C31 C32 C33 1.3(2) . . . . ?
C36 C31 P3 C25 -57.48(14) . . . . ?
C36 C31 P3 N2 175.05(12) . . . . ?
C36 C31 P3 P2 54.18(14) . . . . ?
C36 C31 P3 Ti 130.07(11) . . . . ?
C37 C38 C39 C40 6.2(3) . . . . ?
C38 C37 O C40 37.7(2) . . . . ?
C38 C37 O Ti -130.03(13) . . . . ?
C38 C39 C40 O 16.5(3) . . . . ?
C39 C40 O C37 -34.0(3) . . . . ?
C39 C40 O Ti 132.43(18) . . . . ?
N1 C1 C2 C3 -179.01(15) . . . . ?
N1 C1 C6 C5 179.93(16) . . . . ?
N2 C19 C20 C21 177.04(15) . . . . ?
N2 C19 C24 C23 -176.60(15) . . . . ?
O C37 C38 C39 -26.8(2) . . . . ?
P1 C7 C8 C9 -171.93(14) . . . . ?
P1 C7 C12 C11 172.19(14) . . . . ?
P1 C13 C14 C15 176.90(13) . . . . ?
P1 C13 C18 C17 -175.91(13) . . . . ?
P3 C25 C26 C27 175.59(14) . . . . ?
P3 C25 C30 C29 -175.46(14) . . . . ?
P3 C31 C32 C33 177.80(13) . . . . ?
P3 C31 C36 C35 -177.84(14) . . . . ?
Ti N1 P1 C7 -118.47(7) . . . . ?
Ti N1 P1 C13 117.82(7) . . . . ?
Ti N1 P1 P2 -11.25(7) . . . . ?
Ti N2 P3 C25 98.97(8) . . . . ?
Ti N2 P3 C31 -140.42(7) . . . . ?
Ti N2 P3 P2 -14.07(7) . . . . ?
